data_7711270
loop_
_publ_author_name
'Ye, Xing'
'He, Wenhui'
'Wei, Jing'
'Wei, Zhenhong'
'You, Xiuli'
'Cai, Hu'

_publ_section_title
;
 Two host--guest grown ether supramolecules show switchable phase
 transition, dielectric and second-harmonic generation effect
;
_journal_name_full 'Dalton Transactions'
_journal_paper_doi 10.1039/D2DT01826H
_journal_year 2022
_chemical_formula_sum 'C17 H28 Cl F2 N O9'
_chemical_formula_weight 463.85
_space_group_crystal_system monoclinic
_space_group_IT_number 13
_space_group_name_Hall '-P 2yc'
_space_group_name_H-M_alt 'P 1 2/c 1'
_atom_sites_solution_hydrogens geom
_audit_creation_method SHELXL-2014/7
_audit_update_record
;
2022-04-12 deposited with the CCDC.	2022-09-16 downloaded from the CCDC.
;
_cell_angle_alpha 90
_cell_angle_beta 101.773(2)
_cell_angle_gamma 90
_cell_formula_units_Z 4
_cell_length_a 15.475(2)
_cell_length_b 9.1044(12)
_cell_length_c 15.932(2)
_cell_measurement_reflns_used 1865
_cell_measurement_temperature 296(2)
_cell_measurement_theta_max 29.0840
_cell_measurement_theta_min 2.8570
_cell_volume 2197.4(5)
_computing_structure_refinement 'SHELXL-2014/7 (Sheldrick, 2014)'
_diffrn_ambient_temperature 296(2)
_diffrn_measured_fraction_theta_full 0.998
_diffrn_measured_fraction_theta_max 0.981
_diffrn_measurement_device_type 'XtaLAB Synergy R, HyPix'
_diffrn_radiation_type MoK\a
_diffrn_radiation_wavelength 0.71073
_diffrn_reflns_av_R_equivalents 0.0235
_diffrn_reflns_av_unetI/netI 0.0307
_diffrn_reflns_Laue_measured_fraction_full 0.998
_diffrn_reflns_Laue_measured_fraction_max 0.981
_diffrn_reflns_limit_h_max 19
_diffrn_reflns_limit_h_min -18
_diffrn_reflns_limit_k_max 8
_diffrn_reflns_limit_k_min -11
_diffrn_reflns_limit_l_max 20
_diffrn_reflns_limit_l_min -20
_diffrn_reflns_number 12928
_diffrn_reflns_point_group_measured_fraction_full 0.998
_diffrn_reflns_point_group_measured_fraction_max 0.981
_diffrn_reflns_theta_full 25.242
_diffrn_reflns_theta_max 27.559
_diffrn_reflns_theta_min 1.344
_exptl_absorpt_coefficient_mu 0.238
_exptl_absorpt_correction_T_max 1.00000
_exptl_absorpt_correction_T_min 0.71801
_exptl_absorpt_correction_type multi-scan
_exptl_absorpt_process_details SADABS
_exptl_crystal_density_diffrn 1.402
_exptl_crystal_description block
_exptl_crystal_F_000 976
_exptl_crystal_size_max 0.2
_exptl_crystal_size_mid 0.2
_exptl_crystal_size_min 0.2
_refine_diff_density_max 0.582
_refine_diff_density_min -0.621
_refine_diff_density_rms 0.062
_refine_ls_extinction_method none
_refine_ls_goodness_of_fit_ref 1.068
_refine_ls_hydrogen_treatment constr
_refine_ls_matrix_type full
_refine_ls_number_parameters 273
_refine_ls_number_reflns 4979
_refine_ls_number_restraints 0
_refine_ls_restrained_S_all 1.068
_refine_ls_R_factor_all 0.1142
_refine_ls_R_factor_gt 0.0732
_refine_ls_shift/su_max 0.051
_refine_ls_shift/su_mean 0.003
_refine_ls_structure_factor_coef Fsqd
_refine_ls_weighting_details 'w=1/[\s^2^(Fo^2^)+(0.2000P)^2^] where P=(Fo^2^+2Fc^2^)/3'
_refine_ls_weighting_scheme calc
_refine_ls_wR_factor_gt 0.2488
_refine_ls_wR_factor_ref 0.3006
_reflns_Friedel_coverage 0.000
_reflns_number_gt 2985
_reflns_number_total 4979
_reflns_threshold_expression 'I > 2\s(I)'
_cod_data_source_file d2dt01826h2.cif
_cod_data_source_block 1
_cod_original_sg_symbol_H-M 'P 2/c'
_cod_database_code 7711270
_shelx_shelxl_version_number 2014/7
_shelx_space_group_comment
;
The symmetry employed for this shelxl refinement is uniquely defined
by the following loop, which should always be used as a source of
symmetry information in preference to the above space-group names.
They are only intended as comments.
;

loop_
_space_group_symop_operation_xyz
'x, y, z'
'-x, y, -z+1/2'
'-x, -y, -z'
'x, -y, z-1/2'

loop_
_atom_site_label
_atom_site_type_symbol
_atom_site_fract_x
_atom_site_fract_y
_atom_site_fract_z
_atom_site_U_iso_or_equiv
_atom_site_adp_type
_atom_site_occupancy
_atom_site_site_symmetry_order
_atom_site_calc_flag
_atom_site_refinement_flags_posn
_atom_site_refinement_flags_adp
_atom_site_refinement_flags_occupancy
_atom_site_disorder_assembly
_atom_site_disorder_group
O8 O 0.4554(6) 0.7293(10) 0.1895(4) 0.304(6) Uani 1 1 d . . . . .
O10 O 0.5451(8) 0.8852(11) 0.2090(6) 0.375(8) Uani 1 1 d . . . . .
Cl1 Cl 0.0000 0.86486(13) 0.2500 0.0605(4) Uani 1 2 d S T P . .
O7 O 0.0671(4) 0.7787(6) 0.2328(3) 0.173(2) Uani 1 1 d . . . . .
O6 O -0.0306(3) 0.9497(4) 0.1768(2) 0.1237(13) Uani 1 1 d . . . . .
Cl2 Cl 0.5000 0.80793(15) 0.2500 0.0724(4) Uani 1 2 d S T P . .
O2 O 0.78484(14) 0.6229(2) 0.02377(13) 0.0570(6) Uani 1 1 d . . . . .
O3 O 0.89391(16) 0.3729(3) 0.01488(16) 0.0670(7) Uani 1 1 d . . . . .
O5 O 0.66411(15) 0.2056(3) 0.04497(18) 0.0678(7) Uani 1 1 d . . . . .
O1 O 0.61414(15) 0.5054(3) 0.02737(15) 0.0641(7) Uani 1 1 d . . . . .
N1 N 0.71596(16) 0.3916(3) 0.90663(15) 0.0489(6) Uani 1 1 d . . . . .
H1A H 0.7454 0.4463 0.9494 0.073 Uiso 1 1 calc R U . . .
H1B H 0.7274 0.2971 0.9182 0.073 Uiso 1 1 calc R U . . .
H1C H 0.6583 0.4076 0.9008 0.073 Uiso 1 1 calc R U . . .
O4 O 0.79136(17) 0.1144(2) -0.04205(17) 0.0701(7) Uani 1 1 d . . . . .
C11 C 0.74400(19) 0.5942(3) 0.81175(17) 0.0485(7) Uani 1 1 d . . . . .
F2 F 0.59859(17) 0.6202(3) 0.82574(19) 0.1041(9) Uani 1 1 d . . . . .
C5 C 0.8788(2) 0.6264(4) 0.0427(3) 0.0703(10) Uani 1 1 d . . . . .
H5A H 0.8986 0.7035 0.0842 0.084 Uiso 1 1 calc R U . . .
H5B H 0.8996 0.6502 -0.0092 0.084 Uiso 1 1 calc R U . . .
C4 C 0.7448(3) 0.6394(4) 0.0961(2) 0.0634(9) Uani 1 1 d . . . . .
H4A H 0.7639 0.7302 0.1260 0.076 Uiso 1 1 calc R U . . .
H4B H 0.7608 0.5582 0.1356 0.076 Uiso 1 1 calc R U . . .
C12 C 0.6727(3) 0.6852(4) 0.8115(2) 0.0646(9) Uani 1 1 d . . . . .
C16 C 0.8181(2) 0.6668(5) 0.7963(2) 0.0661(9) Uani 1 1 d . . . . .
C3 C 0.6469(2) 0.6418(4) 0.0624(3) 0.0685(10) Uani 1 1 d . . . . .
H3A H 0.6175 0.6676 0.1086 0.082 Uiso 1 1 calc R U . . .
H3B H 0.6330 0.7170 0.0185 0.082 Uiso 1 1 calc R U . . .
C17 C 0.7438(3) 0.4310(4) 0.8265(2) 0.0636(9) Uani 1 1 d . . . . .
H17A H 0.7042 0.3848 0.7787 0.076 Uiso 1 1 calc R U . . .
H17B H 0.8026 0.3928 0.8283 0.076 Uiso 1 1 calc R U . . .
F1 F 0.88952(16) 0.5829(3) 0.79461(18) 0.1063(9) Uani 1 1 d . . . . .
C1 C 0.5804(2) 0.2559(5) 0.0536(3) 0.0753(11) Uani 1 1 d . . . . .
H1D H 0.5566 0.1924 0.0922 0.090 Uiso 1 1 calc R U . . .
H1E H 0.5401 0.2550 -0.0017 0.090 Uiso 1 1 calc R U . . .
C10 C 0.6624(3) 0.0618(4) 0.0124(3) 0.0834(12) Uani 1 1 d . . . . .
H10A H 0.6284 0.0584 -0.0459 0.100 Uiso 1 1 calc R U . . .
H10B H 0.6359 -0.0050 0.0473 0.100 Uiso 1 1 calc R U . . .
C8 C 0.8868(3) 0.1225(5) -0.0220(4) 0.0879(14) Uani 1 1 d . . . . .
H8A H 0.9077 0.1490 -0.0734 0.106 Uiso 1 1 calc R U . . .
H8B H 0.9105 0.0265 -0.0038 0.106 Uiso 1 1 calc R U . . .
C6 C 0.9189(2) 0.4832(5) 0.0776(2) 0.0763(11) Uani 1 1 d . . . . .
H6A H 0.9827 0.4917 0.0919 0.092 Uiso 1 1 calc R U . . .
H6B H 0.8983 0.4577 0.1293 0.092 Uiso 1 1 calc R U . . .
C2 C 0.5903(3) 0.4099(5) 0.0886(3) 0.0729(10) Uani 1 1 d . . . . .
H2A H 0.5351 0.4421 0.1024 0.087 Uiso 1 1 calc R U . . .
H2B H 0.6353 0.4120 0.1408 0.087 Uiso 1 1 calc R U . . .
C7 C 0.9200(2) 0.2307(5) 0.0460(3) 0.0771(11) Uani 1 1 d . . . . .
H7A H 0.8960 0.2097 0.0964 0.092 Uiso 1 1 calc R U . . .
H7B H 0.9838 0.2253 0.0620 0.092 Uiso 1 1 calc R U . . .
C9 C 0.7564(3) 0.0198(4) 0.0145(3) 0.0758(11) Uani 1 1 d . . . . .
H9A H 0.7908 0.0293 0.0724 0.091 Uiso 1 1 calc R U . . .
H9B H 0.7594 -0.0816 -0.0034 0.091 Uiso 1 1 calc R U . . .
C15 C 0.8197(4) 0.8150(6) 0.7813(3) 0.0998(17) Uani 1 1 d . . . . .
H15 H 0.8707 0.8601 0.7715 0.120 Uiso 1 1 calc R U . . .
C14 C 0.7450(6) 0.8951(6) 0.7809(3) 0.117(2) Uani 1 1 d . . . . .
H14 H 0.7448 0.9952 0.7693 0.140 Uiso 1 1 calc R U . . .
C13 C 0.6728(4) 0.8326(6) 0.7970(3) 0.1016(17) Uani 1 1 d . . . . .
H13 H 0.6229 0.8886 0.7984 0.122 Uiso 1 1 calc R U . . .

loop_
_atom_site_aniso_label
_atom_site_aniso_U_11
_atom_site_aniso_U_22
_atom_site_aniso_U_33
_atom_site_aniso_U_23
_atom_site_aniso_U_13
_atom_site_aniso_U_12
O8 0.303(9) 0.353(11) 0.189(6) 0.012(6) -0.105(6) -0.222(8)
O10 0.522(15) 0.360(11) 0.328(11) -0.192(9) 0.289(12) -0.365(12)
Cl1 0.0761(8) 0.0529(7) 0.0511(6) 0.000 0.0093(5) 0.000
O7 0.220(5) 0.183(5) 0.132(3) 0.032(3) 0.073(3) 0.129(4)
O6 0.151(3) 0.120(3) 0.093(2) 0.045(2) 0.008(2) 0.044(2)
Cl2 0.0618(7) 0.0662(8) 0.0850(9) 0.000 0.0050(6) 0.000
O2 0.0586(13) 0.0631(15) 0.0486(12) -0.0057(10) 0.0089(10) -0.0052(10)
O3 0.0585(14) 0.0757(17) 0.0650(15) 0.0094(12) 0.0084(11) 0.0046(11)
O5 0.0552(13) 0.0603(15) 0.0876(17) 0.0086(12) 0.0134(12) -0.0047(10)
O1 0.0546(13) 0.0751(16) 0.0628(14) 0.0081(12) 0.0122(11) 0.0046(11)
N1 0.0546(14) 0.0460(14) 0.0440(13) 0.0045(10) 0.0051(11) -0.0011(10)
O4 0.0838(18) 0.0530(14) 0.0769(17) 0.0084(12) 0.0243(14) 0.0094(11)
C11 0.0605(18) 0.0499(17) 0.0320(13) 0.0031(12) 0.0023(12) -0.0057(13)
F2 0.0750(16) 0.132(2) 0.111(2) 0.0244(17) 0.0325(15) 0.0236(14)
C5 0.063(2) 0.078(3) 0.068(2) -0.0089(19) 0.0080(17) -0.0211(17)
C4 0.079(2) 0.060(2) 0.0501(18) -0.0069(15) 0.0097(16) 0.0005(16)
C12 0.079(2) 0.066(2) 0.0500(18) 0.0087(16) 0.0163(17) 0.0107(18)
C16 0.064(2) 0.086(3) 0.0438(17) 0.0000(17) 0.0012(15) -0.0120(18)
C3 0.066(2) 0.064(2) 0.078(2) -0.0011(18) 0.0196(18) 0.0138(16)
C17 0.090(2) 0.055(2) 0.0489(18) 0.0005(15) 0.0208(17) -0.0017(17)
F1 0.0649(15) 0.161(3) 0.0928(18) 0.0228(18) 0.0147(13) 0.0049(15)
C1 0.0501(19) 0.091(3) 0.086(3) 0.015(2) 0.0161(17) -0.0118(18)
C10 0.083(3) 0.056(2) 0.109(3) 0.013(2) 0.015(2) -0.0188(19)
C8 0.087(3) 0.071(3) 0.119(4) 0.021(3) 0.051(3) 0.033(2)
C6 0.0507(19) 0.110(3) 0.062(2) -0.006(2) -0.0041(16) -0.0049(18)
C2 0.064(2) 0.095(3) 0.064(2) 0.009(2) 0.0223(17) 0.0033(19)
C7 0.0543(19) 0.084(3) 0.092(3) 0.022(2) 0.0118(18) 0.0157(18)
C9 0.085(3) 0.0424(19) 0.098(3) 0.0188(19) 0.014(2) 0.0010(16)
C15 0.140(5) 0.094(4) 0.062(2) 0.006(2) 0.014(3) -0.063(3)
C14 0.209(7) 0.062(3) 0.078(3) 0.017(2) 0.027(4) -0.009(4)
C13 0.164(5) 0.072(3) 0.073(3) 0.017(2) 0.034(3) 0.046(3)

loop_
_atom_type_symbol
_atom_type_description
_atom_type_scat_dispersion_real
_atom_type_scat_dispersion_imag
_atom_type_scat_source
C C 0.0033 0.0016 'International Tables Vol C Tables 4.2.6.8 and 6.1.1.4'
H H 0.0000 0.0000 'International Tables Vol C Tables 4.2.6.8 and 6.1.1.4'
N N 0.0061 0.0033 'International Tables Vol C Tables 4.2.6.8 and 6.1.1.4'
O O 0.0106 0.0060 'International Tables Vol C Tables 4.2.6.8 and 6.1.1.4'
F F 0.0171 0.0103 'International Tables Vol C Tables 4.2.6.8 and 6.1.1.4'
Cl Cl 0.1484 0.1585 'International Tables Vol C Tables 4.2.6.8 and 6.1.1.4'

loop_
_geom_angle_atom_site_label_1
_geom_angle_atom_site_label_2
_geom_angle_atom_site_label_3
_geom_angle
_geom_angle_site_symmetry_1
_geom_angle_site_symmetry_3
_geom_angle_publ_flag
O7 Cl1 O7 110.3(6) . 2 ?
O7 Cl1 O6 110.0(3) . 2 ?
O7 Cl1 O6 106.8(3) 2 2 ?
O7 Cl1 O6 106.8(3) . . ?
O7 Cl1 O6 110.0(3) 2 . ?
O6 Cl1 O6 113.0(4) 2 . ?
O10 Cl2 O10 112.3(10) 2_655 . ?
O10 Cl2 O8 115.5(8) 2_655 . ?
O10 Cl2 O8 101.0(5) . . ?
O10 Cl2 O8 101.0(5) 2_655 2_655 ?
O10 Cl2 O8 115.5(8) . 2_655 ?
O8 Cl2 O8 112.2(8) . 2_655 ?
C5 O2 C4 114.9(3) . . ?
C6 O3 C7 112.6(3) . . ?
C1 O5 C10 113.0(3) . . ?
C2 O1 C3 113.1(3) . . ?
C9 O4 C8 113.1(3) . . ?
C12 C11 C16 113.7(3) . . ?
C12 C11 C17 124.5(3) . . ?
C16 C11 C17 121.8(3) . . ?
O2 C5 C6 112.7(3) . . ?
O2 C4 C3 106.7(3) . . ?
F2 C12 C11 116.3(3) . . ?
F2 C12 C13 119.4(4) . . ?
C11 C12 C13 124.3(4) . . ?
F1 C16 C15 120.7(4) . . ?
F1 C16 C11 116.3(4) . . ?
C15 C16 C11 123.0(4) . . ?
O1 C3 C4 112.5(3) . . ?
N1 C17 C11 112.7(3) . . ?
O5 C1 C2 108.2(3) . . ?
O5 C10 C9 106.5(3) . . ?
O4 C8 C7 112.4(3) . . ?
O3 C6 C5 108.8(3) . . ?
O1 C2 C1 109.8(3) . . ?
O3 C7 C8 108.7(3) . . ?
O4 C9 C10 108.8(3) . . ?
C14 C15 C16 118.7(5) . . ?
C13 C14 C15 121.1(5) . . ?
C14 C13 C12 119.1(5) . . ?

loop_
_geom_bond_atom_site_label_1
_geom_bond_atom_site_label_2
_geom_bond_distance
_geom_bond_site_symmetry_2
_geom_bond_publ_flag
O8 Cl2 1.283(6) . ?
O10 Cl2 1.263(6) . ?
Cl1 O7 1.373(4) . ?
Cl1 O7 1.373(4) 2 ?
Cl1 O6 1.399(3) 2 ?
Cl1 O6 1.399(3) . ?
Cl2 O10 1.263(6) 2_655 ?
Cl2 O8 1.283(6) 2_655 ?
O2 C5 1.424(4) . ?
O2 C4 1.423(4) . ?
O3 C6 1.414(5) . ?
O3 C7 1.415(4) . ?
O5 C1 1.408(4) . ?
O5 C10 1.407(5) . ?
O1 C2 1.411(4) . ?
O1 C3 1.412(4) . ?
N1 C17 1.472(4) . ?
O4 C9 1.431(4) . ?
O4 C8 1.448(5) . ?
C11 C12 1.378(5) . ?
C11 C16 1.389(5) . ?
C11 C17 1.505(5) . ?
F2 C12 1.351(4) . ?
C5 C6 1.501(5) . ?
C4 C3 1.501(5) . ?
C12 C13 1.362(6) . ?
C16 F1 1.348(5) . ?
C16 C15 1.371(7) . ?
C1 C2 1.505(5) . ?
C10 C9 1.497(5) . ?
C8 C7 1.478(6) . ?
C15 C14 1.366(8) . ?
C14 C13 1.324(8) . ?
